data_1536959
loop_
_publ_author_name
'Kraft, R.'
'Fickenscher, T.'
'Hoffmann, R.D.'
'Kotzyba, G.'
'Poettgen, R.'

_publ_section_title
;
 Intermetallic Rare Earth (RE) Magnesium Compounds REPdMg and RE2Pd2Mg
;
_journal_name_full Intermetallics
_journal_page_first 111
_journal_page_last 118
_journal_volume 11
_journal_year 2003
_chemical_formula_sum 'Mg Pd2 Tb2'
_chemical_name_systematic 'Tb2 Pd2 Mg'
_space_group_IT_number 127
_symmetry_space_group_name_Hall '-P 4 2ab'
_symmetry_space_group_name_H-M 'P 4/m b m'
_cell_angle_alpha 90
_cell_angle_beta 90
_cell_angle_gamma 90
_cell_formula_units_Z 2
_cell_length_a 7.6256
_cell_length_b 7.6256
_cell_length_c 3.8055
_cell_volume 221.289
_citation_journal_id_ASTM IERME5
_cod_data_source_file Kraft_IERME5_2003_783.cif
_cod_data_source_block Mg1Pd2Tb2
_cod_original_formula_sum 'Mg1 Pd2 Tb2'
_cod_database_code 1536959

loop_
_symmetry_equiv_pos_as_xyz
x,y,z
-y,x,z
-x,-y,z
y,-x,z
x+1/2,-y+1/2,-z
y+1/2,x+1/2,-z
-x+1/2,y+1/2,-z
-y+1/2,-x+1/2,-z
-x,-y,-z
y,-x,-z
x,y,-z
-y,x,-z
-x-1/2,y-1/2,z
-y-1/2,-x-1/2,z
x-1/2,-y-1/2,z
y-1/2,x-1/2,z

loop_
_atom_site_label
_atom_site_type_symbol
_atom_site_fract_x
_atom_site_fract_y
_atom_site_fract_z
_atom_site_occupancy
_atom_site_U_iso_or_equiv
Mg1 Mg 0 0 0 1 0.0
Pd1 Pd 0.36806 0.86806 0 1 0.0
Tb1 Tb 0.16867 0.66867 0.5 1 0.0
